data_4506002
loop_
_publ_author_name
'Niu, Dan'
'Yang, Jin'
'Guo, Jiao'
'Kan, Wei-Qiu'
'Song, Shu-Yan'
'Du, Peng'
'Ma, Jian-Fang'

_publ_section_title
;
 Syntheses, Structures, and Photoluminescent Properties of 12 New
 Metal--Organic Frameworks Constructed by a Flexible Dicarboxylate and
 Various N-Donor Ligands
;
_journal_issue 5
_journal_name_full 'Crystal Growth &amp; Design'
_journal_page_first 2397
_journal_paper_doi 10.1021/cg3000526
_journal_volume 12
_journal_year 2012
_chemical_formula_moiety 'C48 H46 Cd N9 O9'
_chemical_formula_sum 'C48 H46 Cd N9 O9'
_chemical_formula_weight 1005.34
_chemical_name_systematic
;
 ?
;
_space_group_IT_number 2
_symmetry_cell_setting triclinic
_symmetry_space_group_name_Hall '-P 1'
_symmetry_space_group_name_H-M 'P -1'
_atom_sites_solution_hydrogens geom
_atom_sites_solution_primary direct
_atom_sites_solution_secondary difmap
_audit_creation_method SHELXL-97
_cell_angle_alpha 85.423(3)
_cell_angle_beta 71.030(3)
_cell_angle_gamma 89.647(3)
_cell_formula_units_Z 2
_cell_length_a 10.3440(4)
_cell_length_b 14.9830(6)
_cell_length_c 15.6820(5)
_cell_measurement_reflns_used 5417
_cell_measurement_temperature 293(2)
_cell_measurement_theta_max 29.1381
_cell_measurement_theta_min 2.8414
_cell_volume 2290.63(15)
_computing_cell_refinement CrysAlis
_computing_data_collection 'CrysAlis (Oxford Diffraction, 2006)'
_computing_data_reduction CrysAlis
_computing_structure_refinement 'SHELXL-97 (Sheldrick, 1997)'
_computing_structure_solution 'SHELXS-97 (Sheldrick, 1997)'
_diffrn_ambient_temperature 293(2)
_diffrn_detector_area_resol_mean 10.0
_diffrn_measured_fraction_theta_full 0.994
_diffrn_measured_fraction_theta_max 0.994
_diffrn_measurement_device_type 'Oxford Diffraction Gemini R Ultra'
_diffrn_measurement_method '\w scan'
_diffrn_radiation_monochromator graphite
_diffrn_radiation_source 'fine-focus sealed tube'
_diffrn_radiation_type MoK\a
_diffrn_radiation_wavelength 0.71073
_diffrn_reflns_av_R_equivalents 0.0256
_diffrn_reflns_av_sigmaI/netI 0.0521
_diffrn_reflns_limit_h_max 10
_diffrn_reflns_limit_h_min -12
_diffrn_reflns_limit_k_max 12
_diffrn_reflns_limit_k_min -17
_diffrn_reflns_limit_l_max 15
_diffrn_reflns_limit_l_min -18
_diffrn_reflns_number 14226
_diffrn_reflns_theta_full 25.02
_diffrn_reflns_theta_max 25.02
_diffrn_reflns_theta_min 2.85
_diffrn_standards_decay_% -12
_diffrn_standards_interval_count 0.0550
_diffrn_standards_interval_time 0.1945
_diffrn_standards_number 8810
_exptl_absorpt_coefficient_mu 0.544
_exptl_absorpt_correction_T_max 0.9180
_exptl_absorpt_correction_T_min 0.8990
_exptl_absorpt_correction_type multi-scan
_exptl_crystal_colour colorless
_exptl_crystal_density_diffrn 1.458
_exptl_crystal_density_method 'not measured'
_exptl_crystal_description block
_exptl_crystal_F_000 1034
_exptl_crystal_size_max 0.20
_exptl_crystal_size_mid 0.18
_exptl_crystal_size_min 0.16
_refine_diff_density_max 0.549
_refine_diff_density_min -0.316
_refine_diff_density_rms 0.051
_refine_ls_extinction_method none
_refine_ls_goodness_of_fit_ref 1.049
_refine_ls_hydrogen_treatment mixed
_refine_ls_matrix_type full
_refine_ls_number_parameters 622
_refine_ls_number_reflns 8064
_refine_ls_number_restraints 6
_refine_ls_restrained_S_all 1.049
_refine_ls_R_factor_all 0.0556
_refine_ls_R_factor_gt 0.0398
_refine_ls_shift/su_max 0.001
_refine_ls_shift/su_mean 0.000
_refine_ls_structure_factor_coef Fsqd
_refine_ls_weighting_details 'calc w=1/[\s^2^(Fo^2^)+(0.0315P)^2^+0.0000P] where P=(Fo^2^+2Fc^2^)/3'
_refine_ls_weighting_scheme calc
_refine_ls_wR_factor_gt 0.0773
_refine_ls_wR_factor_ref 0.0848
_reflns_number_gt 6474
_reflns_number_total 8064
_reflns_threshold_expression >2\s(I)
_cod_data_source_file cg3000526_si_002.cif
_cod_data_source_block Compound-12
_cod_original_sg_symbol_Hall -p1
_cod_original_sg_symbol_H-M p-1
_cod_database_code 4506002

loop_
_symmetry_equiv_pos_as_xyz
'x, y, z'
'-x, -y, -z'

loop_
_atom_site_label
_atom_site_type_symbol
_atom_site_fract_x
_atom_site_fract_y
_atom_site_fract_z
_atom_site_U_iso_or_equiv
_atom_site_adp_type
_atom_site_occupancy
_atom_site_symmetry_multiplicity
_atom_site_calc_flag
_atom_site_refinement_flags
Cd1 Cd 0.10631(2) 0.419775(15) 0.243071(14) 0.04602(9) Uani 1 1 d .
C1 C 0.0491(3) 1.3439(2) 0.1035(2) 0.0482(8) Uani 1 1 d .
C2 C 0.0331(3) 1.3005(2) 0.02465(18) 0.0427(7) Uani 1 1 d .
C3 C -0.0034(3) 1.3530(2) -0.0409(2) 0.0533(8) Uani 1 1 d .
H3 H -0.0104 1.4146 -0.0375 0.064 Uiso 1 1 calc R
C4 C -0.0294(3) 1.3146(3) -0.1107(2) 0.0619(9) Uani 1 1 d .
H4 H -0.0542 1.3501 -0.1540 0.074 Uiso 1 1 calc R
C5 C -0.0183(4) 1.2239(3) -0.1160(2) 0.0646(9) Uani 1 1 d .
H5 H -0.0364 1.1979 -0.1629 0.078 Uiso 1 1 calc R
C6 C 0.0192(3) 1.1712(2) -0.0526(2) 0.0578(9) Uani 1 1 d .
H6 H 0.0265 1.1098 -0.0574 0.069 Uiso 1 1 calc R
C7 C 0.0466(3) 1.2079(2) 0.01879(18) 0.0430(7) Uani 1 1 d .
C8 C 0.0942(3) 1.14934(19) 0.08279(18) 0.0402(7) Uani 1 1 d .
C9 C 0.2173(3) 1.1667(2) 0.09518(19) 0.0478(7) Uani 1 1 d .
H9 H 0.2688 1.2172 0.0649 0.057 Uiso 1 1 calc R
C10 C 0.2657(3) 1.1105(2) 0.15182(19) 0.0485(7) Uani 1 1 d .
H10 H 0.3495 1.1236 0.1586 0.058 Uiso 1 1 calc R
C11 C 0.1921(3) 1.0357(2) 0.19822(19) 0.0447(7) Uani 1 1 d .
C12 C 0.0680(3) 1.0178(2) 0.1864(2) 0.0530(8) Uani 1 1 d .
H12 H 0.0165 0.9674 0.2172 0.064 Uiso 1 1 calc R
C13 C 0.0196(3) 1.0734(2) 0.1298(2) 0.0510(8) Uani 1 1 d .
H13 H -0.0639 1.0601 0.1229 0.061 Uiso 1 1 calc R
C14 C 0.2424(3) 0.9758(2) 0.2617(2) 0.0524(8) Uani 1 1 d .
H14A H 0.3347 0.9937 0.2569 0.063 Uiso 1 1 calc R
H14B H 0.1840 0.9802 0.3236 0.063 Uiso 1 1 calc R
C15 C 0.2554(3) 0.8176(2) 0.29663(18) 0.0447(7) Uani 1 1 d .
C16 C 0.2925(3) 0.8277(2) 0.3723(2) 0.0543(8) Uani 1 1 d .
H16 H 0.3158 0.8839 0.3846 0.065 Uiso 1 1 calc R
C17 C 0.2943(3) 0.7530(2) 0.4292(2) 0.0607(9) Uani 1 1 d .
H17 H 0.3180 0.7598 0.4807 0.073 Uiso 1 1 calc R
C18 C 0.2621(3) 0.6692(2) 0.41223(19) 0.0534(8) Uani 1 1 d .
H18 H 0.2623 0.6200 0.4523 0.064 Uiso 1 1 calc R
C19 C 0.2291(3) 0.6584(2) 0.33455(18) 0.0434(7) Uani 1 1 d .
C20 C 0.2285(3) 0.7325(2) 0.27715(19) 0.0454(7) Uani 1 1 d .
H20 H 0.2095 0.7254 0.2240 0.054 Uiso 1 1 calc R
C21 C 0.1936(3) 0.5683(2) 0.3130(2) 0.0497(8) Uani 1 1 d .
C22 C -0.1883(3) 0.5131(2) 0.2425(2) 0.0596(9) Uani 1 1 d .
H22 H -0.1775 0.4976 0.1843 0.071 Uiso 1 1 calc R
C23 C -0.1606(4) 0.5269(3) 0.3667(2) 0.0728(11) Uani 1 1 d .
H23 H -0.1229 0.5216 0.4132 0.087 Uiso 1 1 calc R
C24 C -0.4021(3) 0.6021(2) 0.2660(3) 0.0700(10) Uani 1 1 d .
H24A H -0.4850 0.5932 0.3176 0.084 Uiso 1 1 calc R
H24B H -0.4153 0.5716 0.2170 0.084 Uiso 1 1 calc R
C25 C -0.3818(3) 0.7005(2) 0.2374(2) 0.0561(8) Uani 1 1 d .
C26 C -0.3331(4) 0.7586(3) 0.2832(2) 0.0697(10) Uani 1 1 d .
H26 H -0.3050 0.7364 0.3313 0.084 Uiso 1 1 calc R
C27 C -0.3247(4) 0.8497(3) 0.2593(2) 0.0692(10) Uani 1 1 d .
H27 H -0.2908 0.8875 0.2916 0.083 Uiso 1 1 calc R
C28 C -0.3657(3) 0.8863(2) 0.1881(2) 0.0502(8) Uani 1 1 d .
C29 C -0.4124(3) 0.8268(2) 0.1417(2) 0.0602(9) Uani 1 1 d .
H29 H -0.4400 0.8484 0.0932 0.072 Uiso 1 1 calc R
C30 C -0.4189(3) 0.7358(2) 0.1658(2) 0.0629(9) Uani 1 1 d .
H30 H -0.4495 0.6973 0.1323 0.075 Uiso 1 1 calc R
C31 C -0.3606(3) 0.9839(2) 0.1650(2) 0.0506(8) Uani 1 1 d .
C32 C -0.3784(4) 1.0436(2) 0.2310(2) 0.0654(10) Uani 1 1 d .
H32 H -0.3944 1.0212 0.2906 0.078 Uiso 1 1 calc R
C33 C -0.3731(4) 1.1343(2) 0.2110(2) 0.0662(10) Uani 1 1 d .
H33 H -0.3852 1.1720 0.2572 0.079 Uiso 1 1 calc R
C34 C -0.3502(3) 1.1710(2) 0.1237(2) 0.0555(8) Uani 1 1 d .
C35 C -0.3331(3) 1.1131(3) 0.0578(2) 0.0628(9) Uani 1 1 d .
H35 H -0.3183 1.1361 -0.0015 0.075 Uiso 1 1 calc R
C36 C -0.3373(3) 1.0212(3) 0.0772(2) 0.0617(9) Uani 1 1 d .
H36 H -0.3244 0.9838 0.0306 0.074 Uiso 1 1 calc R
C37 C -0.3403(3) 1.2712(2) 0.1024(2) 0.0660(9) Uani 1 1 d .
H37A H -0.2603 1.2943 0.1135 0.079 Uiso 1 1 calc R
H37B H -0.3287 1.2848 0.0388 0.079 Uiso 1 1 calc R
C38 C -0.5751(3) 1.3370(2) 0.1399(2) 0.0515(8) Uani 1 1 d .
H38 H -0.5910 1.3282 0.0861 0.062 Uiso 1 1 calc R
C39 C -0.5942(4) 1.3728(2) 0.2693(2) 0.0650(10) Uani 1 1 d .
H39 H -0.6303 1.3953 0.3256 0.078 Uiso 1 1 calc R
C40 C 0.0687(3) 0.3028(3) 0.4337(2) 0.0630(9) Uani 1 1 d .
H40 H 0.0891 0.3524 0.4594 0.076 Uiso 1 1 calc R
C41 C 0.0240(3) 0.2183(3) 0.3473(2) 0.0637(9) Uani 1 1 d .
H41 H 0.0060 0.1989 0.2973 0.076 Uiso 1 1 calc R
C42 C 0.0751(4) 0.1848(3) 0.5557(2) 0.0839(12) Uani 1 1 d .
H42A H -0.0042 0.1487 0.5918 0.101 Uiso 1 1 calc R
H42B H 0.0838 0.2343 0.5899 0.101 Uiso 1 1 calc R
C43 C 0.2009(4) 0.1290(3) 0.5374(2) 0.0636(9) Uani 1 1 d .
C44 C 0.1925(3) 0.0383(3) 0.5602(2) 0.0653(9) Uani 1 1 d .
H44 H 0.1070 0.0103 0.5857 0.078 Uiso 1 1 calc R
C45 C 0.3076(3) -0.0118(2) 0.5461(2) 0.0592(9) Uani 1 1 d .
H45 H 0.2988 -0.0730 0.5629 0.071 Uiso 1 1 calc R
C46 C 0.4373(3) 0.0269(2) 0.50726(18) 0.0511(8) Uani 1 1 d .
C47 C 0.4446(4) 0.1181(3) 0.4816(2) 0.0702(10) Uani 1 1 d .
H47 H 0.5297 0.1459 0.4536 0.084 Uiso 1 1 calc R
C48 C 0.3295(4) 0.1680(3) 0.4965(2) 0.0763(11) Uani 1 1 d .
H48 H 0.3376 0.2290 0.4789 0.092 Uiso 1 1 calc R
N1 N 0.0551(3) 0.2199(2) 0.47110(18) 0.0640(8) Uani 1 1 d .
N2 N 0.0269(3) 0.1640(2) 0.4161(2) 0.0749(8) Uani 1 1 d .
N3 N 0.0493(3) 0.30521(19) 0.35504(17) 0.0567(7) Uani 1 1 d .
N4 N -0.2892(3) 0.56093(18) 0.28999(19) 0.0607(7) Uani 1 1 d .
N5 N -0.2725(3) 0.5711(2) 0.3727(2) 0.0855(10) Uani 1 1 d .
N6 N -0.1045(3) 0.48992(18) 0.28787(18) 0.0591(7) Uani 1 1 d .
N7 N -0.4613(3) 1.31587(17) 0.15670(17) 0.0542(7) Uani 1 1 d .
N8 N -0.4721(3) 1.3389(2) 0.2412(2) 0.0714(8) Uani 1 1 d .
N9 N -0.6636(2) 1.37232(17) 0.20952(17) 0.0524(6) Uani 1 1 d .
O1 O 0.1572(2) 0.50546(16) 0.37295(15) 0.0694(6) Uani 1 1 d .
O2 O 0.1971(2) 0.56024(14) 0.23197(14) 0.0553(5) Uani 1 1 d .
O1W O 0.4103(3) 0.59485(19) 0.06733(16) 0.0828(8) Uani 1 1 d D
O3 O 0.2406(2) 0.88608(14) 0.23783(14) 0.0604(6) Uani 1 1 d .
H1A H 0.347(2) 0.588(2) 0.1228(9) 0.091 Uiso 1 1 d D
H1B H 0.387(3) 0.5555(18) 0.0342(16) 0.091 Uiso 1 1 d D
O2W O 0.3344(3) 1.4918(2) -0.0551(2) 0.0910(10) Uani 1 1 d .
O4 O -0.0188(3) 1.31433(16) 0.18085(15) 0.0729(7) Uani 1 1 d .
H2A H 0.400(5) 1.460(3) -0.062(3) 0.109 Uiso 1 1 d .
H2B H 0.265(4) 1.464(3) -0.017(3) 0.109 Uiso 1 1 d .
O3W O -0.2967(3) 1.2969(3) 0.3523(2) 0.1171(11) Uani 1 1 d D
O5 O 0.1291(2) 1.40988(17) 0.08987(14) 0.0696(7) Uani 1 1 d .
O4W O -0.5293(5) 1.4075(4) 0.4497(3) 0.205(2) Uani 1 1 d .
H3A H -0.213(3) 1.294(6) 0.310(4) 0.307 Uiso 1 1 d D
H3B H -0.349(6) 1.325(6) 0.322(4) 0.307 Uiso 1 1 d D

loop_
_atom_site_aniso_label
_atom_site_aniso_U_11
_atom_site_aniso_U_22
_atom_site_aniso_U_33
_atom_site_aniso_U_23
_atom_site_aniso_U_13
_atom_site_aniso_U_12
Cd1 0.04935(15) 0.03115(15) 0.05826(15) -0.00428(10) -0.01839(10) 0.00442(10)
C1 0.054(2) 0.035(2) 0.061(2) -0.0070(16) -0.0254(16) 0.0115(16)
C2 0.0389(16) 0.0368(19) 0.0540(17) -0.0007(14) -0.0182(13) -0.0015(14)
C3 0.056(2) 0.039(2) 0.066(2) 0.0017(15) -0.0238(16) 0.0009(16)
C4 0.068(2) 0.060(3) 0.063(2) 0.0070(17) -0.0330(17) 0.0001(19)
C5 0.080(3) 0.061(3) 0.068(2) -0.0116(18) -0.0421(18) 0.001(2)
C6 0.066(2) 0.046(2) 0.071(2) -0.0138(17) -0.0321(17) 0.0057(17)
C7 0.0383(16) 0.0367(19) 0.0554(17) -0.0051(14) -0.0167(13) 0.0014(14)
C8 0.0386(16) 0.0315(18) 0.0539(16) -0.0121(13) -0.0176(13) 0.0037(14)
C9 0.0499(19) 0.0318(19) 0.0631(18) 0.0003(14) -0.0211(14) -0.0042(14)
C10 0.0438(18) 0.039(2) 0.0688(19) -0.0063(15) -0.0269(15) -0.0032(15)
C11 0.0500(19) 0.0306(18) 0.0585(17) -0.0096(14) -0.0232(14) 0.0073(15)
C12 0.051(2) 0.036(2) 0.074(2) 0.0028(15) -0.0250(16) -0.0091(15)
C13 0.0415(17) 0.040(2) 0.077(2) -0.0023(16) -0.0279(15) -0.0055(15)
C14 0.059(2) 0.035(2) 0.072(2) -0.0078(15) -0.0332(16) 0.0010(16)
C15 0.0471(17) 0.0350(19) 0.0573(18) -0.0090(14) -0.0234(14) 0.0105(14)
C16 0.068(2) 0.037(2) 0.070(2) -0.0111(16) -0.0370(17) 0.0031(16)
C17 0.077(2) 0.053(2) 0.065(2) -0.0105(17) -0.0390(17) 0.0027(19)
C18 0.060(2) 0.046(2) 0.0556(18) 0.0001(15) -0.0219(15) 0.0042(17)
C19 0.0360(16) 0.039(2) 0.0542(17) -0.0089(14) -0.0117(13) 0.0046(14)
C20 0.0477(18) 0.041(2) 0.0549(17) -0.0111(15) -0.0252(14) 0.0062(15)
C21 0.0421(18) 0.038(2) 0.068(2) -0.0064(17) -0.0174(15) 0.0055(15)
C22 0.061(2) 0.038(2) 0.073(2) -0.0063(16) -0.0127(18) 0.0057(17)
C23 0.079(3) 0.062(3) 0.080(2) -0.010(2) -0.030(2) 0.023(2)
C24 0.054(2) 0.051(3) 0.106(3) -0.011(2) -0.0262(19) 0.0106(18)
C25 0.0451(19) 0.043(2) 0.082(2) -0.0154(18) -0.0210(16) 0.0093(16)
C26 0.085(3) 0.046(2) 0.094(3) -0.001(2) -0.053(2) 0.009(2)
C27 0.083(3) 0.052(3) 0.088(2) -0.0159(19) -0.047(2) 0.008(2)
C28 0.0444(18) 0.044(2) 0.0614(19) -0.0132(16) -0.0142(14) 0.0084(15)
C29 0.065(2) 0.054(2) 0.063(2) -0.0100(17) -0.0209(16) 0.0041(18)
C30 0.065(2) 0.052(3) 0.078(2) -0.0227(19) -0.0271(18) 0.0038(18)
C31 0.0418(18) 0.050(2) 0.061(2) -0.0097(16) -0.0165(14) 0.0088(15)
C32 0.090(3) 0.048(2) 0.062(2) -0.0080(17) -0.0291(18) 0.011(2)
C33 0.087(3) 0.043(2) 0.069(2) -0.0122(18) -0.0240(18) 0.010(2)
C34 0.0420(18) 0.048(2) 0.066(2) -0.0014(17) -0.0049(14) 0.0067(16)
C35 0.059(2) 0.065(3) 0.055(2) 0.0010(18) -0.0078(15) 0.0108(19)
C36 0.062(2) 0.056(3) 0.063(2) -0.0161(18) -0.0126(16) 0.0121(18)
C37 0.049(2) 0.054(2) 0.081(2) 0.0018(18) -0.0040(16) 0.0083(17)
C38 0.054(2) 0.036(2) 0.0632(19) -0.0018(15) -0.0185(16) -0.0038(16)
C39 0.066(2) 0.063(3) 0.070(2) -0.0158(18) -0.0268(18) 0.022(2)
C40 0.062(2) 0.050(3) 0.074(2) -0.0008(18) -0.0178(17) 0.0037(18)
C41 0.070(2) 0.046(2) 0.078(2) 0.0029(18) -0.0290(18) 0.0005(18)
C42 0.078(3) 0.095(3) 0.065(2) 0.016(2) -0.0083(18) 0.024(2)
C43 0.064(2) 0.073(3) 0.0507(19) 0.0062(17) -0.0170(16) 0.010(2)
C44 0.054(2) 0.072(3) 0.064(2) 0.0076(18) -0.0132(16) -0.004(2)
C45 0.060(2) 0.052(2) 0.064(2) -0.0015(16) -0.0192(16) -0.0060(19)
C46 0.061(2) 0.051(2) 0.0449(16) -0.0001(14) -0.0229(15) -0.0026(16)
C47 0.057(2) 0.061(3) 0.086(2) 0.017(2) -0.0199(18) -0.005(2)
C48 0.078(3) 0.057(3) 0.087(2) 0.0172(19) -0.022(2) 0.004(2)
N1 0.0617(18) 0.058(2) 0.0655(18) 0.0075(16) -0.0139(14) 0.0101(16)
N2 0.084(2) 0.050(2) 0.086(2) 0.0126(17) -0.0246(17) -0.0001(17)
N3 0.0627(18) 0.0445(19) 0.0639(17) 0.0018(13) -0.0232(13) 0.0021(14)
N4 0.0547(17) 0.0453(18) 0.0789(19) -0.0075(14) -0.0170(14) 0.0124(14)
N5 0.090(2) 0.084(3) 0.081(2) -0.0180(18) -0.0240(18) 0.032(2)
N6 0.0573(17) 0.0422(18) 0.0739(18) -0.0085(14) -0.0155(14) 0.0108(14)
N7 0.0476(16) 0.0401(17) 0.0707(18) -0.0006(13) -0.0142(13) 0.0054(13)
N8 0.066(2) 0.072(2) 0.083(2) -0.0119(16) -0.0328(16) 0.0161(17)
N9 0.0470(15) 0.0431(17) 0.0687(16) -0.0063(13) -0.0206(13) 0.0076(13)
O1 0.0835(17) 0.0419(16) 0.0794(16) 0.0020(12) -0.0235(13) -0.0058(13)
O2 0.0658(14) 0.0357(13) 0.0676(14) -0.0124(10) -0.0243(11) 0.0016(11)
O1W 0.0924(19) 0.082(2) 0.0669(15) -0.0131(14) -0.0146(13) -0.0245(16)
O3 0.0917(17) 0.0329(14) 0.0725(14) -0.0081(11) -0.0477(12) 0.0123(12)
O2W 0.095(2) 0.082(3) 0.0850(19) -0.0041(16) -0.0141(17) -0.0169(18)
O4 0.108(2) 0.0511(16) 0.0536(14) -0.0059(11) -0.0173(13) -0.0074(14)
O3W 0.105(2) 0.143(3) 0.115(2) 0.024(2) -0.0582(19) -0.023(2)
O5 0.0810(17) 0.0622(18) 0.0691(14) -0.0115(12) -0.0273(12) -0.0225(14)
O4W 0.219(5) 0.246(6) 0.131(3) -0.032(3) -0.029(3) 0.024(4)

loop_
_atom_type_symbol
_atom_type_description
_atom_type_scat_dispersion_real
_atom_type_scat_dispersion_imag
_atom_type_scat_source
C C 0.0033 0.0016 'International Tables Vol C Tables 4.2.6.8 and 6.1.1.4'
H H 0.0000 0.0000 'International Tables Vol C Tables 4.2.6.8 and 6.1.1.4'
N N 0.0061 0.0033 'International Tables Vol C Tables 4.2.6.8 and 6.1.1.4'
O O 0.0106 0.0060 'International Tables Vol C Tables 4.2.6.8 and 6.1.1.4'
Cd Cd -0.8075 1.2024 'International Tables Vol C Tables 4.2.6.8 and 6.1.1.4'

loop_
_geom_angle_atom_site_label_1
_geom_angle_atom_site_label_2
_geom_angle_atom_site_label_3
_geom_angle
_geom_angle_site_symmetry_1
_geom_angle_site_symmetry_3
O2 Cd1 N3 133.63(8) . .
O2 Cd1 N6 85.04(9) . .
N3 Cd1 N6 96.39(9) . .
O2 Cd1 O5 98.78(8) . 1_545
N3 Cd1 O5 126.48(9) . 1_545
N6 Cd1 O5 98.45(9) . 1_545
O2 Cd1 N9 84.88(8) . 1_645
N3 Cd1 N9 86.81(9) . 1_645
N6 Cd1 N9 168.64(9) . 1_645
O5 Cd1 N9 88.26(8) 1_545 1_645
O2 Cd1 O4 146.91(8) . 1_545
N3 Cd1 O4 78.46(9) . 1_545
N6 Cd1 O4 82.94(9) . 1_545
O5 Cd1 O4 53.09(8) 1_545 1_545
N9 Cd1 O4 108.39(8) 1_645 1_545
O4 C1 O5 121.5(3) . .
O4 C1 C2 118.9(3) . .
O5 C1 C2 119.6(3) . .
C3 C2 C7 119.9(3) . .
C3 C2 C1 118.9(3) . .
C7 C2 C1 121.1(3) . .
C4 C3 C2 120.7(3) . .
C4 C3 H3 119.6 . .
C2 C3 H3 119.6 . .
C5 C4 C3 119.6(3) . .
C5 C4 H4 120.2 . .
C3 C4 H4 120.2 . .
C4 C5 C6 120.5(3) . .
C4 C5 H5 119.8 . .
C6 C5 H5 119.8 . .
C5 C6 C7 121.3(3) . .
C5 C6 H6 119.3 . .
C7 C6 H6 119.3 . .
C6 C7 C2 117.9(3) . .
C6 C7 C8 119.5(3) . .
C2 C7 C8 122.5(2) . .
C9 C8 C13 117.6(3) . .
C9 C8 C7 120.7(3) . .
C13 C8 C7 121.7(2) . .
C8 C9 C10 121.3(3) . .
C8 C9 H9 119.3 . .
C10 C9 H9 119.3 . .
C11 C10 C9 121.0(3) . .
C11 C10 H10 119.5 . .
C9 C10 H10 119.5 . .
C10 C11 C12 118.2(3) . .
C10 C11 C14 121.2(3) . .
C12 C11 C14 120.6(3) . .
C13 C12 C11 121.0(3) . .
C13 C12 H12 119.5 . .
C11 C12 H12 119.5 . .
C12 C13 C8 120.9(3) . .
C12 C13 H13 119.5 . .
C8 C13 H13 119.5 . .
O3 C14 C11 108.3(2) . .
O3 C14 H14A 110.0 . .
C11 C14 H14A 110.0 . .
O3 C14 H14B 110.0 . .
C11 C14 H14B 110.0 . .
H14A C14 H14B 108.4 . .
O3 C15 C16 125.1(3) . .
O3 C15 C20 115.6(2) . .
C16 C15 C20 119.3(3) . .
C17 C16 C15 118.9(3) . .
C17 C16 H16 120.6 . .
C15 C16 H16 120.6 . .
C18 C17 C16 121.9(3) . .
C18 C17 H17 119.0 . .
C16 C17 H17 119.0 . .
C17 C18 C19 119.4(3) . .
C17 C18 H18 120.3 . .
C19 C18 H18 120.3 . .
C20 C19 C18 118.9(3) . .
C20 C19 C21 119.8(3) . .
C18 C19 C21 121.3(3) . .
C19 C20 C15 121.5(3) . .
C19 C20 H20 119.2 . .
C15 C20 H20 119.2 . .
O1 C21 O2 122.1(3) . .
O1 C21 C19 120.7(3) . .
O2 C21 C19 117.1(3) . .
N4 C22 N6 111.3(3) . .
N4 C22 H22 124.4 . .
N6 C22 H22 124.4 . .
N5 C23 N6 114.7(3) . .
N5 C23 H23 122.7 . .
N6 C23 H23 122.7 . .
N4 C24 C25 114.2(3) . .
N4 C24 H24A 108.7 . .
C25 C24 H24A 108.7 . .
N4 C24 H24B 108.7 . .
C25 C24 H24B 108.7 . .
H24A C24 H24B 107.6 . .
C26 C25 C30 117.5(3) . .
C26 C25 C24 122.4(3) . .
C30 C25 C24 120.0(3) . .
C25 C26 C27 121.2(3) . .
C25 C26 H26 119.4 . .
C27 C26 H26 119.4 . .
C26 C27 C28 121.7(3) . .
C26 C27 H27 119.2 . .
C28 C27 H27 119.2 . .
C29 C28 C27 116.5(3) . .
C29 C28 C31 122.2(3) . .
C27 C28 C31 121.3(3) . .
C28 C29 C30 121.2(3) . .
C28 C29 H29 119.4 . .
C30 C29 H29 119.4 . .
C25 C30 C29 121.9(3) . .
C25 C30 H30 119.0 . .
C29 C30 H30 119.0 . .
C32 C31 C36 116.4(3) . .
C32 C31 C28 121.1(3) . .
C36 C31 C28 122.5(3) . .
C33 C32 C31 122.1(3) . .
C33 C32 H32 119.0 . .
C31 C32 H32 119.0 . .
C32 C33 C34 121.3(3) . .
C32 C33 H33 119.4 . .
C34 C33 H33 119.4 . .
C35 C34 C33 117.5(3) . .
C35 C34 C37 121.9(3) . .
C33 C34 C37 120.6(3) . .
C34 C35 C36 121.7(3) . .
C34 C35 H35 119.1 . .
C36 C35 H35 119.1 . .
C35 C36 C31 121.0(3) . .
C35 C36 H36 119.5 . .
C31 C36 H36 119.5 . .
N7 C37 C34 112.2(3) . .
N7 C37 H37A 109.2 . .
C34 C37 H37A 109.2 . .
N7 C37 H37B 109.2 . .
C34 C37 H37B 109.2 . .
H37A C37 H37B 107.9 . .
N7 C38 N9 111.1(3) . .
N7 C38 H38 124.4 . .
N9 C38 H38 124.4 . .
N8 C39 N9 114.4(3) . .
N8 C39 H39 122.8 . .
N9 C39 H39 122.8 . .
N3 C40 N1 110.2(3) . .
N3 C40 H40 124.9 . .
N1 C40 H40 124.9 . .
N2 C41 N3 114.2(3) . .
N2 C41 H41 122.9 . .
N3 C41 H41 122.9 . .
N1 C42 C43 111.0(3) . .
N1 C42 H42A 109.4 . .
C43 C42 H42A 109.4 . .
N1 C42 H42B 109.4 . .
C43 C42 H42B 109.4 . .
H42A C42 H42B 108.0 . .
C44 C43 C48 117.9(3) . .
C44 C43 C42 121.5(4) . .
C48 C43 C42 120.6(4) . .
C45 C44 C43 121.3(3) . .
C45 C44 H44 119.4 . .
C43 C44 H44 119.4 . .
C44 C45 C46 121.3(3) . .
C44 C45 H45 119.4 . .
C46 C45 H45 119.4 . .
C47 C46 C45 117.0(3) . .
C47 C46 C46 121.4(4) . 2_656
C45 C46 C46 121.5(4) . 2_656
C48 C47 C46 121.4(4) . .
C48 C47 H47 119.3 . .
C46 C47 H47 119.3 . .
C47 C48 C43 121.0(4) . .
C47 C48 H48 119.5 . .
C43 C48 H48 119.5 . .
C40 N1 N2 110.1(3) . .
C40 N1 C42 129.3(4) . .
N2 N1 C42 120.5(3) . .
C41 N2 N1 102.5(3) . .
C40 N3 C41 103.0(3) . .
C40 N3 Cd1 127.2(2) . .
C41 N3 Cd1 127.7(2) . .
C22 N4 N5 108.6(3) . .
C22 N4 C24 129.9(3) . .
N5 N4 C24 121.4(3) . .
C23 N5 N4 102.4(3) . .
C22 N6 C23 103.0(3) . .
C22 N6 Cd1 130.8(2) . .
C23 N6 Cd1 125.7(2) . .
C38 N7 N8 108.9(2) . .
C38 N7 C37 130.2(3) . .
N8 N7 C37 120.8(3) . .
C39 N8 N7 103.1(3) . .
C38 N9 C39 102.5(3) . .
C38 N9 Cd1 134.4(2) . 1_465
C39 N9 Cd1 123.0(2) . 1_465
C21 O2 Cd1 101.94(19) . .
H1A O1W H1B 106.1(11) . .
C15 O3 C14 118.8(2) . .
H2A O2W H2B 107(5) . .
C1 O4 Cd1 89.4(2) . 1_565
H3A O3W H3B 105.0(16) . .
C1 O5 Cd1 95.57(18) . 1_565

loop_
_geom_bond_atom_site_label_1
_geom_bond_atom_site_label_2
_geom_bond_distance
_geom_bond_site_symmetry_2
Cd1 O2 2.281(2) .
Cd1 N3 2.288(3) .
Cd1 N6 2.334(2) .
Cd1 O5 2.353(2) 1_545
Cd1 N9 2.382(2) 1_645
Cd1 O4 2.493(2) 1_545
C1 O4 1.235(4) .
C1 O5 1.252(4) .
C1 C2 1.498(4) .
C2 C3 1.392(4) .
C2 C7 1.401(4) .
C3 C4 1.376(4) .
C3 H3 0.9300 .
C4 C5 1.370(5) .
C4 H4 0.9300 .
C5 C6 1.373(4) .
C5 H5 0.9300 .
C6 C7 1.393(4) .
C6 H6 0.9300 .
C7 C8 1.482(4) .
C8 C9 1.379(4) .
C8 C13 1.392(4) .
C9 C10 1.383(4) .
C9 H9 0.9300 .
C10 C11 1.373(4) .
C10 H10 0.9300 .
C11 C12 1.386(4) .
C11 C14 1.503(4) .
C12 C13 1.378(4) .
C12 H12 0.9300 .
C13 H13 0.9300 .
C14 O3 1.425(3) .
C14 H14A 0.9700 .
C14 H14B 0.9700 .
C15 O3 1.366(3) .
C15 C16 1.379(4) .
C15 C20 1.384(4) .
C16 C17 1.379(4) .
C16 H16 0.9300 .
C17 C18 1.370(4) .
C17 H17 0.9300 .
C18 C19 1.389(4) .
C18 H18 0.9300 .
C19 C20 1.375(4) .
C19 C21 1.493(4) .
C20 H20 0.9300 .
C21 O1 1.244(4) .
C21 O2 1.274(3) .
C22 N4 1.315(4) .
C22 N6 1.318(4) .
C22 H22 0.9300 .
C23 N5 1.310(4) .
C23 N6 1.346(4) .
C23 H23 0.9300 .
C24 N4 1.458(4) .
C24 C25 1.503(5) .
C24 H24A 0.9700 .
C24 H24B 0.9700 .
C25 C26 1.366(5) .
C25 C30 1.368(4) .
C26 C27 1.383(5) .
C26 H26 0.9300 .
C27 C28 1.390(4) .
C27 H27 0.9300 .
C28 C29 1.376(4) .
C28 C31 1.476(4) .
C29 C30 1.383(5) .
C29 H29 0.9300 .
C30 H30 0.9300 .
C31 C32 1.388(4) .
C31 C36 1.389(4) .
C32 C33 1.366(5) .
C32 H32 0.9300 .
C33 C34 1.380(4) .
C33 H33 0.9300 .
C34 C35 1.369(4) .
C34 C37 1.510(5) .
C35 C36 1.384(5) .
C35 H35 0.9300 .
C36 H36 0.9300 .
C37 N7 1.458(4) .
C37 H37A 0.9700 .
C37 H37B 0.9700 .
C38 N7 1.319(4) .
C38 N9 1.322(3) .
C38 H38 0.9300 .
C39 N8 1.308(4) .
C39 N9 1.353(4) .
C39 H39 0.9300 .
C40 N3 1.310(4) .
C40 N1 1.319(4) .
C40 H40 0.9300 .
C41 N2 1.308(4) .
C41 N3 1.352(4) .
C41 H41 0.9300 .
C42 N1 1.464(4) .
C42 C43 1.503(5) .
C42 H42A 0.9700 .
C42 H42B 0.9700 .
C43 C44 1.373(5) .
C43 C48 1.385(5) .
C44 C45 1.369(4) .
C44 H44 0.9300 .
C45 C46 1.390(4) .
C45 H45 0.9300 .
C46 C47 1.389(5) .
C46 C46 1.487(6) 2_656
C47 C48 1.366(5) .
C47 H47 0.9300 .
C48 H48 0.9300 .
N1 N2 1.347(4) .
N4 N5 1.383(4) .
N7 N8 1.365(3) .
N9 Cd1 2.382(2) 1_465
O1W H1A 0.8999(10) .
O1W H1B 0.8999(10) .
O2W H2A 0.81(4) .
O2W H2B 0.85(4) .
O4 Cd1 2.493(2) 1_565
O3W H3A 0.906(10) .
O3W H3B 0.908(10) .
O5 Cd1 2.353(2) 1_565

loop_
_geom_hbond_atom_site_label_D
_geom_hbond_atom_site_label_H
_geom_hbond_atom_site_label_A
_geom_hbond_distance_DH
_geom_hbond_distance_HA
_geom_hbond_distance_DA
_geom_hbond_angle_DHA
_geom_hbond_site_symmetry_A
O1W H1B O1W 0.8999(10) 3.22(3) 3.785(5) 123(2) 2_665
O1W H1B O2W 0.8999(10) 1.969(8) 2.855(4) 168(3) 1_545
O3W H3A N3 0.906(10) 3.02(6) 3.597(4) 123(6) 1_565
O3W H3A N6 0.906(10) 3.11(9) 3.411(5) 102(7) 1_565

loop_
_geom_torsion_atom_site_label_1
_geom_torsion_atom_site_label_2
_geom_torsion_atom_site_label_3
_geom_torsion_atom_site_label_4
_geom_torsion
_geom_torsion_site_symmetry_1
_geom_torsion_site_symmetry_4
O4 C1 C2 C3 123.8(3) . .
O5 C1 C2 C3 -55.2(4) . .
O4 C1 C2 C7 -52.5(4) . .
O5 C1 C2 C7 128.5(3) . .
C7 C2 C3 C4 1.3(4) . .
C1 C2 C3 C4 -175.0(3) . .
C2 C3 C4 C5 -0.4(5) . .
C3 C4 C5 C6 -0.4(5) . .
C4 C5 C6 C7 0.2(5) . .
C5 C6 C7 C2 0.7(5) . .
C5 C6 C7 C8 -176.6(3) . .
C3 C2 C7 C6 -1.5(4) . .
C1 C2 C7 C6 174.8(3) . .
C3 C2 C7 C8 175.8(3) . .
C1 C2 C7 C8 -7.9(4) . .
C6 C7 C8 C9 121.7(3) . .
C2 C7 C8 C9 -55.5(4) . .
C6 C7 C8 C13 -55.9(4) . .
C2 C7 C8 C13 126.9(3) . .
C13 C8 C9 C10 0.4(4) . .
C7 C8 C9 C10 -177.3(2) . .
C8 C9 C10 C11 -0.5(4) . .
C9 C10 C11 C12 0.3(4) . .
C9 C10 C11 C14 -178.4(2) . .
C10 C11 C12 C13 -0.1(4) . .
C14 C11 C12 C13 178.6(3) . .
C11 C12 C13 C8 0.0(4) . .
C9 C8 C13 C12 -0.2(4) . .
C7 C8 C13 C12 177.5(3) . .
C10 C11 C14 O3 -128.1(3) . .
C12 C11 C14 O3 53.3(4) . .
O3 C15 C16 C17 175.5(3) . .
C20 C15 C16 C17 -3.6(5) . .
C15 C16 C17 C18 0.9(5) . .
C16 C17 C18 C19 1.2(5) . .
C17 C18 C19 C20 -0.6(4) . .
C17 C18 C19 C21 179.9(3) . .
C18 C19 C20 C15 -2.2(4) . .
C21 C19 C20 C15 177.3(3) . .
O3 C15 C20 C19 -174.8(3) . .
C16 C15 C20 C19 4.3(4) . .
C20 C19 C21 O1 -160.3(3) . .
C18 C19 C21 O1 19.2(4) . .
C20 C19 C21 O2 17.1(4) . .
C18 C19 C21 O2 -163.4(3) . .
N4 C24 C25 C26 -44.6(4) . .
N4 C24 C25 C30 138.8(3) . .
C30 C25 C26 C27 1.5(5) . .
C24 C25 C26 C27 -175.2(3) . .
C25 C26 C27 C28 0.2(6) . .
C26 C27 C28 C29 -1.3(5) . .
C26 C27 C28 C31 178.0(3) . .
C27 C28 C29 C30 0.6(5) . .
C31 C28 C29 C30 -178.6(3) . .
C26 C25 C30 C29 -2.1(5) . .
C24 C25 C30 C29 174.7(3) . .
C28 C29 C30 C25 1.1(5) . .
C29 C28 C31 C32 148.6(3) . .
C27 C28 C31 C32 -30.6(5) . .
C29 C28 C31 C36 -31.7(5) . .
C27 C28 C31 C36 149.1(3) . .
C36 C31 C32 C33 -0.2(5) . .
C28 C31 C32 C33 179.5(3) . .
C31 C32 C33 C34 0.2(6) . .
C32 C33 C34 C35 0.1(5) . .
C32 C33 C34 C37 -178.1(3) . .
C33 C34 C35 C36 -0.6(5) . .
C37 C34 C35 C36 177.6(3) . .
C34 C35 C36 C31 0.7(5) . .
C32 C31 C36 C35 -0.3(5) . .
C28 C31 C36 C35 -180.0(3) . .
C35 C34 C37 N7 125.9(3) . .
C33 C34 C37 N7 -56.0(4) . .
N1 C42 C43 C44 -112.8(4) . .
N1 C42 C43 C48 66.9(5) . .
C48 C43 C44 C45 2.4(5) . .
C42 C43 C44 C45 -177.9(3) . .
C43 C44 C45 C46 -0.7(5) . .
C44 C45 C46 C47 -1.5(4) . .
C44 C45 C46 C46 179.3(3) . 2_656
C45 C46 C47 C48 2.0(5) . .
C46 C46 C47 C48 -178.7(3) 2_656 .
C46 C47 C48 C43 -0.4(5) . .
C44 C43 C48 C47 -1.8(5) . .
C42 C43 C48 C47 178.4(3) . .
N3 C40 N1 N2 0.6(4) . .
N3 C40 N1 C42 176.2(3) . .
C43 C42 N1 C40 -109.6(4) . .
C43 C42 N1 N2 65.7(4) . .
N3 C41 N2 N1 0.4(4) . .
C40 N1 N2 C41 -0.6(4) . .
C42 N1 N2 C41 -176.6(3) . .
N1 C40 N3 C41 -0.3(4) . .
N1 C40 N3 Cd1 -164.5(2) . .
N2 C41 N3 C40 0.0(4) . .
N2 C41 N3 Cd1 164.1(2) . .
O2 Cd1 N3 C40 -3.8(3) . .
N6 Cd1 N3 C40 -93.0(3) . .
O5 Cd1 N3 C40 161.5(2) 1_545 .
N9 Cd1 N3 C40 76.1(3) 1_645 .
O4 Cd1 N3 C40 -174.4(3) 1_545 .
O2 Cd1 N3 C41 -164.2(2) . .
N6 Cd1 N3 C41 106.6(3) . .
O5 Cd1 N3 C41 1.1(3) 1_545 .
N9 Cd1 N3 C41 -84.4(3) 1_645 .
O4 Cd1 N3 C41 25.1(3) 1_545 .
N6 C22 N4 N5 0.2(4) . .
N6 C22 N4 C24 178.3(3) . .
C25 C24 N4 C22 -100.0(4) . .
C25 C24 N4 N5 78.0(4) . .
N6 C23 N5 N4 0.2(5) . .
C22 N4 N5 C23 -0.2(4) . .
C24 N4 N5 C23 -178.6(3) . .
N4 C22 N6 C23 -0.1(4) . .
N4 C22 N6 Cd1 -172.4(2) . .
N5 C23 N6 C22 -0.1(4) . .
N5 C23 N6 Cd1 172.8(3) . .
O2 Cd1 N6 C22 101.0(3) . .
N3 Cd1 N6 C22 -125.6(3) . .
O5 Cd1 N6 C22 2.8(3) 1_545 .
N9 Cd1 N6 C22 128.6(5) 1_645 .
O4 Cd1 N6 C22 -48.1(3) 1_545 .
O2 Cd1 N6 C23 -69.8(3) . .
N3 Cd1 N6 C23 63.6(3) . .
O5 Cd1 N6 C23 -168.0(3) 1_545 .
N9 Cd1 N6 C23 -42.3(6) 1_645 .
O4 Cd1 N6 C23 141.1(3) 1_545 .
N9 C38 N7 N8 -0.8(4) . .
N9 C38 N7 C37 176.1(3) . .
C34 C37 N7 C38 -91.1(4) . .
C34 C37 N7 N8 85.5(4) . .
N9 C39 N8 N7 0.7(4) . .
C38 N7 N8 C39 0.1(4) . .
C37 N7 N8 C39 -177.2(3) . .
N7 C38 N9 C39 1.2(4) . .
N7 C38 N9 Cd1 -175.2(2) . 1_465
N8 C39 N9 C38 -1.2(4) . .
N8 C39 N9 Cd1 175.7(2) . 1_465
O1 C21 O2 Cd1 5.2(3) . .
C19 C21 O2 Cd1 -172.17(19) . .
N3 Cd1 O2 C21 -9.1(2) . .
N6 Cd1 O2 C21 85.04(18) . .
O5 Cd1 O2 C21 -177.15(17) 1_545 .
N9 Cd1 O2 C21 -89.71(17) 1_645 .
O4 Cd1 O2 C21 154.01(17) 1_545 .
C16 C15 O3 C14 -10.1(4) . .
C20 C15 O3 C14 169.0(3) . .
C11 C14 O3 C15 -166.9(3) . .
O5 C1 O4 Cd1 -6.6(3) . 1_565
C2 C1 O4 Cd1 174.4(2) . 1_565
O4 C1 O5 Cd1 7.0(3) . 1_565
C2 C1 O5 Cd1 -174.0(2) . 1_565
